data_4066293
loop_
_publ_author_name
'Hahn, F. Ekkehardt'
'Naziruddin, Abbas Raja'
'Hepp, Alexander'
'Pape, Tania'

_publ_section_title
;
 Synthesis, Characterization, and H-Bonding Abilities of Ruthenium(II)
 Complexes Bearing Bidentate NR,NH-Carbene/Phosphine Ligands&#x2020;
;
_journal_issue 21
_journal_name_full Organometallics
_journal_page_first 5283
_journal_paper_doi 10.1021/om100388w
_journal_volume 29
_journal_year 2010
_chemical_formula_sum 'C32 H36 Cl N2 P Ru'
_chemical_formula_weight 616.12
_chemical_name_systematic
; 
 ? 
;
_space_group_IT_number 33
_symmetry_cell_setting orthorhombic
_symmetry_space_group_name_Hall 'P 2c -2n'
_symmetry_space_group_name_H-M 'P n a 21'
_atom_sites_solution_hydrogens geom
_atom_sites_solution_primary direct
_atom_sites_solution_secondary difmap
_audit_creation_method SHELXL-97
_cell_angle_alpha 90.00
_cell_angle_beta 90.00
_cell_angle_gamma 90.00
_cell_formula_units_Z 4
_cell_length_a 14.4177(11)
_cell_length_b 11.8422(9)
_cell_length_c 16.6450(10)
_cell_measurement_reflns_used 900
_cell_measurement_temperature 153(2)
_cell_measurement_theta_max 75
_cell_measurement_theta_min 1
_cell_volume 2841.9(4)
_computing_cell_refinement 'SAINT (Bruker AXS, 2000)'
_computing_data_collection 'SMART (Bruker AXS, 2000)'
_computing_data_reduction 'SAINT,SADABS (Bruker AXS, 2000)'
_computing_molecular_graphics
;
ORTEP3,L.J. Farrugia, J. Appl. Cryst. (1997) 30, 565
;
_computing_structure_refinement
;
SHELXL-97, G. M. Sheldrick, Acta Cryst. (2008) A64, 112-122
;
_computing_structure_solution
;
SHELXS-97 , G. M. Sheldrick, Acta Cryst. (2008) A64, 112-122
;
_diffrn_ambient_temperature 153(2)
_diffrn_detector_area_resol_mean 80
_diffrn_measured_fraction_theta_full 0.997
_diffrn_measured_fraction_theta_max 0.998
_diffrn_measurement_device_type 'CCD area detector'
_diffrn_measurement_method 'Omega and Phi scans'
_diffrn_radiation_monochromator goebel-mirror
_diffrn_radiation_source 'rotating anode'
_diffrn_radiation_type CuK\a
_diffrn_radiation_wavelength 1.54178
_diffrn_reflns_av_R_equivalents 0.1625
_diffrn_reflns_av_sigmaI/netI 0.2061
_diffrn_reflns_limit_h_max 17
_diffrn_reflns_limit_h_min -16
_diffrn_reflns_limit_k_max 14
_diffrn_reflns_limit_k_min -13
_diffrn_reflns_limit_l_max 19
_diffrn_reflns_limit_l_min -19
_diffrn_reflns_number 15744
_diffrn_reflns_theta_full 69.92
_diffrn_reflns_theta_max 69.92
_diffrn_reflns_theta_min 4.58
_exptl_absorpt_coefficient_mu 6.033
_exptl_absorpt_correction_T_max 0.8397
_exptl_absorpt_correction_T_min 0.7135
_exptl_absorpt_correction_type multi-scan
_exptl_absorpt_process_details
; 
 Corrections were done with the SADABS program, utilizing the none merged
 raw data obtained from the integration process. Integration and final cell
 refinement were done with SAINT.

 SADABS reports  Maximum and minimum 
 effective transmission:  1.000000  0.597928

;
_exptl_crystal_colour orange
_exptl_crystal_density_diffrn 1.440
_exptl_crystal_density_method 'not measured'
_exptl_crystal_description 'transparent prism'
_exptl_crystal_F_000 1272
_exptl_crystal_size_max 0.06
_exptl_crystal_size_mid 0.05
_exptl_crystal_size_min 0.03
_refine_diff_density_max 1.152
_refine_diff_density_min -1.027
_refine_diff_density_rms 0.130
_refine_ls_abs_structure_details 'Flack H D (1983), Acta Cryst. A39, 876-881'
_refine_ls_abs_structure_Flack -0.024(19)
_refine_ls_extinction_method none
_refine_ls_goodness_of_fit_ref 0.811
_refine_ls_hydrogen_treatment noref
_refine_ls_matrix_type full
_refine_ls_number_parameters 341
_refine_ls_number_reflns 5277
_refine_ls_number_restraints 1
_refine_ls_restrained_S_all 0.811
_refine_ls_R_factor_all 0.1114
_refine_ls_R_factor_gt 0.0635
_refine_ls_shift/su_max 0.000
_refine_ls_shift/su_mean 0.000
_refine_ls_structure_factor_coef Fsqd
_refine_ls_weighting_details 'calc w=1/[\s^2^(Fo^2^)+(0.0405P)^2^+0.0000P] where P=(Fo^2^+2Fc^2^)/3'
_refine_ls_weighting_scheme calc
_refine_ls_wR_factor_gt 0.1292
_refine_ls_wR_factor_ref 0.1435
_reflns_number_gt 2920
_reflns_number_total 5277
_reflns_threshold_expression >2sigma(I)
_cod_data_source_file om100388w_si_001.cif
_cod_data_source_block sad
_cod_original_sg_symbol_H-M Pna2(1)
_cod_database_code 4066293

loop_
_symmetry_equiv_pos_as_xyz
'x, y, z'
'-x, -y, z+1/2'
'x+1/2, -y+1/2, z'
'-x+1/2, y+1/2, z+1/2'

loop_
_atom_site_label
_atom_site_type_symbol
_atom_site_fract_x
_atom_site_fract_y
_atom_site_fract_z
_atom_site_U_iso_or_equiv
_atom_site_adp_type
_atom_site_occupancy
_atom_site_symmetry_multiplicity
_atom_site_calc_flag
_atom_site_refinement_flags
Ru1 Ru 0.11862(5) 0.89148(6) 0.24795(5) 0.02264(16) Uani 1 1 d .
Cl1 Cl 0.03632(18) 0.7139(2) 0.21729(16) 0.0291(6) Uani 1 1 d .
P1 P 0.0353(2) 0.9704(3) 0.14879(17) 0.0252(7) Uani 1 1 d .
C1 C 0.2071(10) 0.8781(10) 0.1576(8) 0.027(3) Uani 1 1 d .
N1 N 0.1798(6) 0.8870(8) 0.0757(5) 0.0228(19) Uani 1 1 d .
N2 N 0.3021(7) 0.8680(7) 0.1488(6) 0.024(3) Uani 1 1 d .
H2N H 0.3396 0.8583 0.1900 0.029 Uiso 1 1 calc R
C2 C 0.2561(7) 0.8879(10) 0.0223(6) 0.030(3) Uani 1 1 d .
C3 C 0.3333(7) 0.8744(9) 0.0712(6) 0.024(2) Uani 1 1 d .
C4 C 0.4219(7) 0.8756(10) 0.0376(6) 0.029(3) Uani 1 1 d .
H4 H 0.4757 0.8683 0.0702 0.035 Uiso 1 1 calc R
C5 C 0.4287(7) 0.8878(11) -0.0453(6) 0.032(3) Uani 1 1 d .
C6 C 0.3491(7) 0.8982(11) -0.0947(7) 0.031(3) Uani 1 1 d .
C7 C 0.2627(7) 0.8973(10) -0.0602(5) 0.027(2) Uani 1 1 d .
H7 H 0.2085 0.9031 -0.0924 0.033 Uiso 1 1 calc R
C8 C 0.5265(7) 0.8947(11) -0.0820(7) 0.041(3) Uani 1 1 d .
H8A H 0.5726 0.8991 -0.0389 0.062 Uiso 1 1 calc R
H8B H 0.5311 0.9621 -0.1160 0.062 Uiso 1 1 calc R
H8C H 0.5382 0.8272 -0.1146 0.062 Uiso 1 1 calc R
C9 C 0.3594(8) 0.9147(10) -0.1826(6) 0.034(3) Uani 1 1 d .
H9A H 0.2979 0.9167 -0.2077 0.050 Uiso 1 1 calc R
H9B H 0.3954 0.8523 -0.2053 0.050 Uiso 1 1 calc R
H9C H 0.3915 0.9862 -0.1929 0.050 Uiso 1 1 calc R
C10 C 0.0841(7) 0.9071(9) 0.0566(6) 0.024(3) Uani 1 1 d .
H10A H 0.0521 0.8356 0.0432 0.028 Uiso 1 1 calc R
H10B H 0.0783 0.9596 0.0106 0.028 Uiso 1 1 calc R
C11 C -0.0894(7) 0.9486(9) 0.1335(6) 0.022(2) Uani 1 1 d .
C12 C -0.1294(7) 0.9594(9) 0.0565(6) 0.028(3) Uani 1 1 d .
H12 H -0.0922 0.9806 0.0118 0.033 Uiso 1 1 calc R
C13 C -0.2231(8) 0.9388(10) 0.0464(7) 0.036(3) Uani 1 1 d .
H13 H -0.2508 0.9496 -0.0048 0.043 Uiso 1 1 calc R
C14 C -0.2761(8) 0.9030(10) 0.1097(6) 0.029(3) Uani 1 1 d .
H14 H -0.3396 0.8851 0.1010 0.035 Uiso 1 1 calc R
C15 C -0.2383(6) 0.8924(10) 0.1873(6) 0.029(2) Uani 1 1 d .
H15 H -0.2760 0.8708 0.2316 0.034 Uiso 1 1 calc R
C16 C -0.1416(7) 0.9149(8) 0.1975(6) 0.024(3) Uani 1 1 d .
H16 H -0.1137 0.9064 0.2488 0.029 Uiso 1 1 calc R
C17 C 0.0433(9) 1.1212(9) 0.1307(7) 0.023(3) Uani 1 1 d .
C18 C -0.0277(9) 1.1982(9) 0.1344(6) 0.034(3) Uani 1 1 d .
H18 H -0.0879 1.1702 0.1466 0.041 Uiso 1 1 calc R
C19 C -0.0189(9) 1.3115(11) 0.1219(8) 0.043(3) Uani 1 1 d .
H19 H -0.0713 1.3597 0.1272 0.052 Uiso 1 1 calc R
C20 C 0.0637(12) 1.3543(12) 0.1024(9) 0.063(5) Uani 1 1 d .
H20 H 0.0702 1.4327 0.0914 0.075 Uiso 1 1 calc R
C21 C 0.1403(9) 1.2828(10) 0.0982(7) 0.041(3) Uani 1 1 d .
H21 H 0.1996 1.3127 0.0853 0.049 Uiso 1 1 calc R
C22 C 0.1304(8) 1.1692(9) 0.1126(6) 0.029(3) Uani 1 1 d .
H22 H 0.1835 1.1218 0.1103 0.035 Uiso 1 1 calc R
C23 C 0.0681(8) 0.9014(11) 0.3706(7) 0.031(3) Uani 1 1 d .
C24 C 0.0896(8) 1.0068(11) 0.3428(6) 0.030(3) Uani 1 1 d .
C25 C 0.1850(8) 1.0133(10) 0.3271(6) 0.029(3) Uani 1 1 d .
C26 C 0.2193(9) 0.9040(12) 0.3473(8) 0.031(3) Uani 1 1 d .
C27 C 0.1511(8) 0.8372(10) 0.3719(8) 0.031(3) Uani 1 1 d .
C28 C -0.0273(9) 0.8570(11) 0.4045(7) 0.046(4) Uani 1 1 d .
H28A H -0.0236 0.8509 0.4631 0.069 Uiso 1 1 calc R
H28B H -0.0408 0.7826 0.3815 0.069 Uiso 1 1 calc R
H28C H -0.0768 0.9099 0.3899 0.069 Uiso 1 1 calc R
C29 C 0.0271(9) 1.1119(11) 0.3450(7) 0.038(4) Uani 1 1 d .
H29A H -0.0375 1.0894 0.3360 0.057 Uiso 1 1 calc R
H29B H 0.0464 1.1647 0.3028 0.057 Uiso 1 1 calc R
H29C H 0.0325 1.1486 0.3975 0.057 Uiso 1 1 calc R
C30 C 0.2407(8) 1.1175(10) 0.3057(7) 0.039(3) Uani 1 1 d .
H30A H 0.2686 1.1491 0.3545 0.059 Uiso 1 1 calc R
H30B H 0.1998 1.1739 0.2811 0.059 Uiso 1 1 calc R
H30C H 0.2898 1.0971 0.2677 0.059 Uiso 1 1 calc R
C31 C 0.3246(9) 0.8717(11) 0.3450(8) 0.036(4) Uani 1 1 d .
H31A H 0.3500 0.8743 0.3996 0.053 Uiso 1 1 calc R
H31B H 0.3581 0.9254 0.3109 0.053 Uiso 1 1 calc R
H31C H 0.3315 0.7953 0.3233 0.053 Uiso 1 1 calc R
C32 C 0.1596(9) 0.7154(11) 0.4050(8) 0.053(4) Uani 1 1 d .
H32A H 0.2197 0.6835 0.3892 0.080 Uiso 1 1 calc R
H32B H 0.1096 0.6688 0.3829 0.080 Uiso 1 1 calc R
H32C H 0.1551 0.7168 0.4637 0.080 Uiso 1 1 calc R

loop_
_atom_site_aniso_label
_atom_site_aniso_U_11
_atom_site_aniso_U_22
_atom_site_aniso_U_33
_atom_site_aniso_U_23
_atom_site_aniso_U_13
_atom_site_aniso_U_12
Ru1 0.0245(3) 0.0280(3) 0.0154(3) -0.0001(6) -0.0003(5) -0.0016(4)
Cl1 0.0270(15) 0.0339(16) 0.0264(13) -0.0048(12) 0.0002(11) 0.0015(12)
P1 0.0272(17) 0.0326(18) 0.0159(14) -0.0022(14) 0.0030(13) -0.0031(15)
C1 0.048(8) 0.019(7) 0.015(6) 0.008(5) -0.005(5) 0.003(6)
N1 0.026(5) 0.032(5) 0.010(4) 0.007(5) 0.011(3) 0.003(5)
N2 0.026(6) 0.032(6) 0.014(5) 0.004(5) 0.004(4) -0.008(4)
C2 0.030(6) 0.033(7) 0.029(6) 0.002(6) -0.004(5) 0.000(6)
C3 0.028(6) 0.027(7) 0.017(5) 0.006(5) -0.003(4) 0.002(5)
C4 0.023(5) 0.043(8) 0.022(6) 0.008(6) -0.008(4) -0.001(5)
C5 0.034(6) 0.037(7) 0.025(6) 0.008(6) 0.014(5) 0.007(6)
C6 0.031(6) 0.029(7) 0.031(6) 0.005(6) 0.002(5) 0.012(6)
C7 0.036(6) 0.038(7) 0.007(5) 0.003(5) 0.004(4) -0.007(6)
C8 0.039(7) 0.054(8) 0.031(7) -0.005(7) 0.015(5) -0.021(7)
C9 0.044(8) 0.046(9) 0.010(5) -0.005(5) 0.008(4) 0.002(6)
C10 0.030(6) 0.021(7) 0.019(6) 0.003(5) 0.003(4) 0.004(5)
C11 0.018(6) 0.033(6) 0.015(6) 0.001(5) 0.004(4) 0.004(4)
C12 0.022(6) 0.038(7) 0.022(6) 0.006(5) 0.007(5) 0.006(6)
C13 0.035(7) 0.054(9) 0.019(6) 0.009(6) 0.000(5) 0.005(6)
C14 0.031(6) 0.037(7) 0.019(5) -0.003(6) 0.004(4) 0.004(6)
C15 0.016(5) 0.037(7) 0.033(6) -0.009(6) 0.006(4) 0.002(6)
C16 0.026(6) 0.026(7) 0.022(6) 0.000(5) 0.000(4) 0.001(4)
C17 0.038(7) 0.010(6) 0.019(6) -0.006(5) -0.005(5) 0.004(5)
C18 0.052(8) 0.027(7) 0.023(6) 0.003(5) 0.000(6) 0.000(6)
C19 0.040(8) 0.037(8) 0.052(9) 0.003(7) -0.013(7) 0.000(6)
C20 0.098(14) 0.038(9) 0.052(10) -0.002(7) -0.048(10) -0.003(8)
C21 0.051(9) 0.038(8) 0.035(7) 0.011(6) -0.011(6) -0.012(7)
C22 0.044(8) 0.023(6) 0.020(5) 0.014(5) -0.014(5) 0.000(6)
C23 0.044(7) 0.030(7) 0.019(6) -0.001(6) -0.012(5) -0.011(6)
C24 0.032(7) 0.040(8) 0.017(6) 0.008(5) -0.013(5) -0.006(5)
C25 0.036(7) 0.029(7) 0.023(7) 0.004(5) -0.006(5) 0.010(6)
C26 0.036(7) 0.039(9) 0.018(7) -0.012(6) 0.004(5) 0.005(6)
C27 0.037(7) 0.022(7) 0.035(7) -0.010(6) 0.009(6) -0.001(5)
C28 0.053(9) 0.060(10) 0.026(7) -0.009(6) -0.002(6) -0.015(7)
C29 0.028(7) 0.068(10) 0.017(6) -0.013(7) 0.005(5) -0.001(8)
C30 0.033(7) 0.046(8) 0.039(7) -0.007(7) -0.003(5) -0.004(7)
C31 0.028(7) 0.051(10) 0.028(8) -0.005(7) 0.000(6) 0.009(7)
C32 0.084(12) 0.037(8) 0.038(8) -0.004(7) -0.001(7) 0.009(7)

loop_
_atom_type_symbol
_atom_type_description
_atom_type_scat_dispersion_real
_atom_type_scat_dispersion_imag
_atom_type_scat_source
C C 0.0181 0.0091 'International Tables Vol C Tables 4.2.6.8 and 6.1.1.4'
H H 0.0000 0.0000 'International Tables Vol C Tables 4.2.6.8 and 6.1.1.4'
N N 0.0311 0.0180 'International Tables Vol C Tables 4.2.6.8 and 6.1.1.4'
P P 0.2955 0.4335 'International Tables Vol C Tables 4.2.6.8 and 6.1.1.4'
Cl Cl 0.3639 0.7018 'International Tables Vol C Tables 4.2.6.8 and 6.1.1.4'
Ru Ru 0.0552 3.2960 'International Tables Vol C Tables 4.2.6.8 and 6.1.1.4'

loop_
_geom_angle_atom_site_label_1
_geom_angle_atom_site_label_2
_geom_angle_atom_site_label_3
_geom_angle
C1 Ru1 C24 137.9(5)
C1 Ru1 C23 159.3(5)
C24 Ru1 C23 37.0(4)
C1 Ru1 C25 103.3(5)
C24 Ru1 C25 38.0(4)
C23 Ru1 C25 62.8(4)
C1 Ru1 C26 98.7(4)
C24 Ru1 C26 62.0(4)
C23 Ru1 C26 60.8(5)
C25 Ru1 C26 38.0(4)
C1 Ru1 C27 123.3(5)
C24 Ru1 C27 62.4(4)
C23 Ru1 C27 37.8(4)
C25 Ru1 C27 62.3(4)
C26 Ru1 C27 35.0(4)
C1 Ru1 P1 79.6(4)
C24 Ru1 P1 100.0(3)
C23 Ru1 P1 119.3(3)
C25 Ru1 P1 113.9(3)
C26 Ru1 P1 151.1(4)
C27 Ru1 P1 157.0(3)
C1 Ru1 Cl1 94.9(4)
C24 Ru1 Cl1 127.3(3)
C23 Ru1 Cl1 94.5(3)
C25 Ru1 Cl1 154.4(3)
C26 Ru1 Cl1 121.9(4)
C27 Ru1 Cl1 92.7(3)
P1 Ru1 Cl1 86.86(11)
C17 P1 C11 100.3(6)
C17 P1 C10 103.7(5)
C11 P1 C10 101.6(5)
C17 P1 Ru1 119.8(4)
C11 P1 Ru1 124.6(4)
C10 P1 Ru1 103.8(3)
N2 C1 N1 100.4(11)
N2 C1 Ru1 136.5(10)
N1 C1 Ru1 123.0(9)
C2 N1 C1 112.8(9)
C2 N1 C10 127.4(8)
C1 N1 C10 119.4(9)
C3 N2 C1 114.8(10)
C7 C2 C3 122.5(10)
C7 C2 N1 132.7(10)
C3 C2 N1 104.7(9)
N2 C3 C2 107.2(9)
N2 C3 C4 132.8(10)
C2 C3 C4 119.9(9)
C5 C4 C3 117.6(9)
C4 C5 C6 121.9(10)
C4 C5 C8 117.6(10)
C6 C5 C8 120.5(9)
C7 C6 C5 119.5(10)
C7 C6 C9 120.2(10)
C5 C6 C9 120.2(10)
C6 C7 C2 118.6(10)
N1 C10 P1 104.4(7)
C16 C11 C12 120.7(10)
C16 C11 P1 118.3(8)
C12 C11 P1 120.8(8)
C13 C12 C11 119.5(10)
C14 C13 C12 120.5(11)
C13 C14 C15 121.2(11)
C14 C15 C16 118.0(10)
C11 C16 C15 120.0(9)
C18 C17 C22 114.0(10)
C18 C17 P1 126.8(10)
C22 C17 P1 119.2(9)
C19 C18 C17 125.2(13)
C20 C19 C18 119.6(13)
C19 C20 C21 119.2(14)
C22 C21 C20 120.3(13)
C21 C22 C17 121.6(12)
C24 C23 C27 107.6(11)
C24 C23 C28 128.6(12)
C27 C23 C28 123.5(11)
C24 C23 Ru1 69.8(7)
C27 C23 Ru1 72.6(7)
C28 C23 Ru1 127.7(7)
C23 C24 C25 109.6(11)
C23 C24 C29 126.7(12)
C25 C24 C29 122.4(11)
C23 C24 Ru1 73.2(7)
C25 C24 Ru1 72.8(7)
C29 C24 Ru1 130.7(8)
C24 C25 C26 104.3(11)
C24 C25 C30 127.5(10)
C26 C25 C30 127.6(11)
C24 C25 Ru1 69.2(7)
C26 C25 Ru1 72.1(7)
C30 C25 Ru1 129.1(8)
C27 C26 C25 110.9(12)
C27 C26 C31 125.5(14)
C25 C26 C31 123.5(12)
C27 C26 Ru1 72.7(8)
C25 C26 Ru1 69.9(7)
C31 C26 Ru1 127.2(9)
C26 C27 C23 107.6(12)
C26 C27 C32 127.3(13)
C23 C27 C32 124.9(11)
C26 C27 Ru1 72.3(8)
C23 C27 Ru1 69.6(7)
C32 C27 Ru1 128.3(8)

loop_
_geom_bond_atom_site_label_1
_geom_bond_atom_site_label_2
_geom_bond_distance
Ru1 C1 1.979(14)
Ru1 C24 2.129(12)
Ru1 C23 2.171(12)
Ru1 C25 2.175(12)
Ru1 C26 2.205(14)
Ru1 C27 2.211(13)
Ru1 P1 2.245(3)
Ru1 Cl1 2.468(3)
P1 C17 1.815(11)
P1 C11 1.835(10)
P1 C10 1.847(10)
C1 N2 1.382(16)
C1 N1 1.422(14)
N1 C2 1.414(13)
N1 C10 1.436(12)
N2 C3 1.370(14)
C2 C7 1.380(13)
C2 C3 1.388(14)
C3 C4 1.395(14)
C4 C5 1.392(14)
C5 C6 1.416(15)
C5 C8 1.540(13)
C6 C7 1.373(14)
C6 C9 1.484(14)
C11 C16 1.363(13)
C11 C12 1.412(14)
C12 C13 1.383(15)
C13 C14 1.369(14)
C14 C15 1.409(14)
C15 C16 1.430(13)
C17 C18 1.373(15)
C17 C22 1.411(16)
C18 C19 1.364(15)
C19 C20 1.335(19)
C20 C21 1.394(18)
C21 C22 1.374(15)
C23 C24 1.367(16)
C23 C27 1.418(16)
C23 C28 1.576(16)
C24 C25 1.402(15)
C24 C29 1.537(16)
C25 C26 1.426(16)
C25 C30 1.515(15)
C26 C27 1.327(17)
C26 C31 1.565(17)
C27 C32 1.549(16)
